data_4323090
loop_
_publ_author_name
'Jawwad A. Darr'
'Martyn Poliakoff'
'Alexander J. Blake'
'Wan-Sheung Li'

_publ_section_title
;
 Synthesis and Properties of Polyether Adducts of
 Hexafluoropentanedionatosilver(I)
;
_journal_name_full 'Inorganic Chemistry'
_journal_page_first 5491
_journal_page_last 5496
_journal_paper_doi 10.1021/ic971206c
_journal_volume 37
_journal_year 1998
_chemical_formula_sum 'C11 H14 Ag F6 O5'
_chemical_formula_weight 448.09
_chemical_name_systematic
; 
 ? 
;
_space_group_IT_number 15
_symmetry_cell_setting monoclinic
_symmetry_space_group_name_Hall '-C 2yc'
_symmetry_space_group_name_H-M 'C 1 2/c 1'
_atom_sites_solution_hydrogens 'placed at calculated positions'
_atom_sites_solution_primary direct
_atom_sites_solution_secondary difmap
_audit_creation_method SHELXL-97
_cell_angle_alpha 90.00
_cell_angle_beta 124.050(10)
_cell_angle_gamma 90.00
_cell_formula_units_Z 8
_cell_length_a 21.376(3)
_cell_length_b 8.4143(17)
_cell_length_c 21.067(3)
_cell_measurement_reflns_used 34
_cell_measurement_temperature 150(2)
_cell_measurement_theta_max 17.5
_cell_measurement_theta_min 14.6
_cell_volume 3139.5(10)
_computing_cell_refinement 'Stoe Stadi4 (Stoe & Cie, 1996a)'
_computing_data_collection 'Stoe Stadi4 (Stoe & Cie, 1996a)'
_computing_data_reduction 'X-RED (Stoe & Cie, 1996b)'
_computing_molecular_graphics 'SHELXTL/PC version 5.03 (Sheldrick, 1994)'
_computing_publication_material 'SHELXL-97 (Sheldrick, 1997)'
_computing_structure_refinement 'SHELXL-97 (Sheldrick, 1997)'
_computing_structure_solution 'SHELXS-97 (Sheldrick, 1990)'
_diffrn_ambient_temperature 150(2)
_diffrn_measured_fraction_theta_full 0.464
_diffrn_measured_fraction_theta_max 0.464
_diffrn_measurement_device_type
;
Stoe Stadi-4 four-circle with Oxford Cryosystems open-flow cryostat 
(Cosier & Glazer, 1986)
;
_diffrn_measurement_method \w
_diffrn_radiation_monochromator graphite
_diffrn_radiation_source 'fine-focus sealed tube'
_diffrn_radiation_type MoK\a
_diffrn_radiation_wavelength 0.71073
_diffrn_reflns_av_R_equivalents 0.0000
_diffrn_reflns_av_sigmaI/netI 0.0093
_diffrn_reflns_limit_h_max 20
_diffrn_reflns_limit_h_min -25
_diffrn_reflns_limit_k_max 10
_diffrn_reflns_limit_k_min 0
_diffrn_reflns_limit_l_max 25
_diffrn_reflns_limit_l_min 0
_diffrn_reflns_number 2772
_diffrn_reflns_theta_full 25.07
_diffrn_reflns_theta_max 25.07
_diffrn_reflns_theta_min 2.65
_diffrn_standards_decay_% 'variations +/-4'
_diffrn_standards_interval_time 60
_diffrn_standards_number 3
_exptl_absorpt_coefficient_mu 1.368
_exptl_absorpt_correction_T_max 0.522
_exptl_absorpt_correction_T_min 0.457
_exptl_absorpt_correction_type psi-scans
_exptl_crystal_colour colourless
_exptl_crystal_density_diffrn 1.896
_exptl_crystal_density_method 'not measured'
_exptl_crystal_description block
_exptl_crystal_F_000 1768
_exptl_crystal_size_max 0.54
_exptl_crystal_size_mid 0.54
_exptl_crystal_size_min 0.50
_refine_diff_density_max 1.180
_refine_diff_density_min -0.681
_refine_diff_density_rms 0.119
_refine_ls_extinction_method none
_refine_ls_goodness_of_fit_ref 1.060
_refine_ls_hydrogen_treatment 'riding model'
_refine_ls_matrix_type full
_refine_ls_number_parameters 228
_refine_ls_number_reflns 2772
_refine_ls_number_restraints 306
_refine_ls_restrained_S_all 1.223
_refine_ls_R_factor_all 0.0477
_refine_ls_R_factor_gt 0.0448
_refine_ls_shift/su_max 0.020
_refine_ls_shift/su_mean 0.001
_refine_ls_structure_factor_coef Fsqd
_refine_ls_weighting_details 'w=1/[\s^2^(Fo^2^)+(0.0617P)^2^+30.3120P] where P=(Fo^2^+2Fc^2^)/3'
_refine_ls_weighting_scheme calc
_refine_ls_wR_factor_gt 0.1139
_refine_ls_wR_factor_ref 0.1177
_reflns_number_gt 2550
_reflns_number_total 2772
_reflns_threshold_expression I>2sigma(I)
_cod_data_source_file ic971206c_1.cif
_cod_data_source_block ag2o3f
_cod_depositor_comments
;
The following automatic conversions were performed:

'_geom_bond_publ_flag' value 'Y' changed to 'y' according to the
built-in table from CIF Core dictionary named 'cif_core.dic' version
2.4.1 from 2010-06-29 (8 times).

'_geom_angle_publ_flag' value 'Y'
changed to 'y' according to the built-in table from CIF Core
dictionary named 'cif_core.dic' version 2.4.1 from 2010-06-29 (11
times).

Automatic conversion script
Id: cif_fix_values 1673 2011-04-08 12:14:43Z adriana 

The following automatic conversions were performed:

'_refine_ls_weighting_scheme' value 'calc
w=1/[\s^2^(Fo^2^)+(0.0617P)^2^+30.3120P] where P=(Fo^2^+2Fc^2^)/3'
was changed to 'calc'. New tag '_refine_ls_weighting_details' was
created. The value of the new tag was set to
'w=1/[\s^2^(Fo^2^)+(0.0617P)^2^+30.3120P] where P=(Fo^2^+2Fc^2^)/3'.

Automatic conversion script
Id: cif_fix_values 3143 2015-03-26 13:38:13Z robertas 
;
_cod_original_cell_volume 3139.5(9)
_cod_original_sg_symbol_H-M 'C 2/c'
_cod_database_code 4323090

loop_
_symmetry_equiv_pos_as_xyz
'x, y, z'
'-x, y, -z+1/2'
'x+1/2, y+1/2, z'
'-x+1/2, y+1/2, -z+1/2'
'-x, -y, -z'
'x, -y, z-1/2'
'-x+1/2, -y+1/2, -z'
'x+1/2, -y+1/2, z-1/2'

loop_
_atom_site_label
_atom_site_type_symbol
_atom_site_fract_x
_atom_site_fract_y
_atom_site_fract_z
_atom_site_U_iso_or_equiv
_atom_site_adp_type
_atom_site_occupancy
_atom_site_calc_flag
_atom_site_refinement_flags
_atom_site_disorder_assembly
_atom_site_disorder_group
Ag1 Ag 0.01711(2) 0.66853(5) 0.01830(2) 0.02932(18) Uani 1 d . . .
O1 O 0.1110(2) 0.4527(5) 0.0331(2) 0.0337(9) Uani 1 d . . .
O2 O 0.0474(2) 0.4504(5) 0.1198(2) 0.0355(9) Uani 1 d . . .
O3 O -0.0233(2) 0.8026(5) 0.1044(2) 0.0392(10) Uani 1 d . . .
O4 O 0.1020(2) 0.8859(5) 0.1025(2) 0.0342(9) Uani 1 d . . .
O5 O 0.0866(2) 0.8098(5) -0.0338(2) 0.0377(9) Uani 1 d . . .
C1 C -0.0659(4) 0.7143(9) 0.1261(4) 0.0466(15) Uani 1 d . . .
H1A H -0.0361 0.6232 0.1577 0.070 Uiso 1 calc R . .
H1B H -0.1129 0.6763 0.0801 0.070 Uiso 1 calc R . .
H1C H -0.0779 0.7830 0.1555 0.070 Uiso 1 calc R . .
C2 C 0.0422(4) 0.8681(8) 0.1694(3) 0.0397(13) Uani 1 d . . .
H2A H 0.0777 0.7822 0.2014 0.048 Uiso 1 calc R . .
H2B H 0.0287 0.9277 0.2006 0.048 Uiso 1 calc R . .
C3 C 0.0787(4) 0.9772(7) 0.1431(3) 0.0395(13) Uani 1 d . . .
H3A H 0.0424 1.0603 0.1092 0.047 Uiso 1 calc R . .
H3B H 0.1229 1.0299 0.1878 0.047 Uiso 1 calc R . .
C4 C 0.1308(4) 0.9886(8) 0.0697(4) 0.0432(14) Uani 1 d . . .
H4A H 0.1756 1.0471 0.1107 0.052 Uiso 1 calc R . .
H4B H 0.0918 1.0670 0.0351 0.052 Uiso 1 calc R . .
C5 C 0.1518(4) 0.8893(9) 0.0260(4) 0.0437(15) Uani 1 d . . .
H5A H 0.1731 0.9572 0.0042 0.052 Uiso 1 calc R . .
H5B H 0.1905 0.8106 0.0606 0.052 Uiso 1 calc R . .
C6 C 0.0992(4) 0.7398(9) -0.0876(4) 0.0472(16) Uani 1 d . . .
H6A H 0.1108 0.8234 -0.1118 0.071 Uiso 1 calc R . .
H6B H 0.0537 0.6825 -0.1268 0.071 Uiso 1 calc R . .
H6C H 0.1417 0.6655 -0.0608 0.071 Uiso 1 calc R . .
C7 C 0.1286(3) 0.3920(7) 0.2516(3) 0.0456(15) Uani 1 d D . .
C8 C 0.1144(3) 0.4188(7) 0.1721(3) 0.0335(12) Uani 1 d D . .
C9 C 0.1769(3) 0.4070(7) 0.1674(3) 0.0339(12) Uani 1 d . . .
C10 C 0.1689(3) 0.4236(6) 0.0977(3) 0.0308(11) Uani 1 d D . .
C11 C 0.2410(3) 0.4012(7) 0.0985(3) 0.0425(14) Uani 1 d D . .
F1 F 0.2447(7) 0.5168(16) 0.0543(9) 0.026(3) Uiso 0.33 d PD A 1
F2 F 0.2363(7) 0.2594(14) 0.0645(10) 0.020(2) Uiso 0.33 d PD A 1
F3 F 0.3054(4) 0.409(2) 0.1682(5) 0.0188(19) Uiso 0.33 d PD A 1
F1' F 0.2606(8) 0.5338(16) 0.0806(10) 0.058(5) Uiso 0.33 d PD A 2
F2' F 0.2320(9) 0.297(2) 0.0478(9) 0.065(6) Uiso 0.33 d PD A 2
F3' F 0.2991(7) 0.344(2) 0.1673(7) 0.061(5) Uiso 0.33 d PD A 2
F1" F 0.2379(8) 0.469(2) 0.0389(8) 0.063(5) Uiso 0.33 d PD A 3
F2" F 0.2525(10) 0.2506(15) 0.0895(11) 0.066(6) Uiso 0.33 d PD A 3
F3" F 0.3021(6) 0.469(2) 0.1565(8) 0.062(5) Uiso 0.33 d PD A 3
F4 F 0.1346(9) 0.5234(12) 0.2869(6) 0.041(2) Uiso 0.33 d PD B 1
F5 F 0.1928(6) 0.2988(15) 0.2969(5) 0.024(2) Uiso 0.33 d PD B 1
F6 F 0.0706(7) 0.3049(19) 0.2444(7) 0.041(3) Uiso 0.33 d PD B 1
F4' F 0.1713(8) 0.5217(13) 0.2981(6) 0.047(3) Uiso 0.33 d PD B 2
F5' F 0.1685(10) 0.2700(16) 0.2897(7) 0.061(5) Uiso 0.33 d PD B 2
F6' F 0.0683(7) 0.396(2) 0.2530(7) 0.057(3) Uiso 0.33 d PD B 2
F4" F 0.0930(9) 0.4975(17) 0.2678(7) 0.056(3) Uiso 0.33 d PD B 3
F5" F 0.1977(7) 0.363(2) 0.3073(7) 0.069(5) Uiso 0.33 d PD B 3
F6" F 0.0893(8) 0.2567(16) 0.2481(7) 0.050(4) Uiso 0.33 d PD B 3

loop_
_atom_site_aniso_label
_atom_site_aniso_U_11
_atom_site_aniso_U_22
_atom_site_aniso_U_33
_atom_site_aniso_U_23
_atom_site_aniso_U_13
_atom_site_aniso_U_12
Ag1 0.0289(3) 0.0295(3) 0.0292(3) -0.00276(15) 0.0160(2) -0.00362(15)
O1 0.0273(19) 0.047(2) 0.0252(18) 0.0005(17) 0.0138(16) 0.0000(17)
O2 0.030(2) 0.046(2) 0.0292(19) 0.0038(17) 0.0158(17) 0.0004(17)
O3 0.040(2) 0.044(2) 0.032(2) -0.0037(18) 0.0185(19) -0.0073(19)
O4 0.041(2) 0.027(2) 0.037(2) 0.0001(17) 0.0229(18) -0.0020(17)
O5 0.036(2) 0.042(2) 0.036(2) -0.0069(18) 0.0214(19) -0.0056(18)
C1 0.041(3) 0.064(4) 0.043(3) -0.006(3) 0.028(3) -0.007(3)
C2 0.043(3) 0.044(3) 0.032(3) -0.007(3) 0.020(3) -0.005(3)
C3 0.044(3) 0.037(3) 0.035(3) -0.008(3) 0.020(3) -0.004(3)
C4 0.050(3) 0.037(3) 0.042(3) -0.007(3) 0.026(3) -0.014(3)
C5 0.038(3) 0.053(4) 0.043(3) -0.008(3) 0.024(3) -0.017(3)
C6 0.052(4) 0.059(4) 0.042(3) -0.012(3) 0.034(3) -0.015(3)
C7 0.042(3) 0.060(4) 0.030(3) 0.004(3) 0.018(3) 0.009(3)
C8 0.036(3) 0.032(3) 0.027(3) 0.000(2) 0.015(2) 0.002(2)
C9 0.027(3) 0.042(3) 0.026(3) -0.001(2) 0.011(2) 0.002(2)
C10 0.029(3) 0.027(3) 0.031(3) -0.002(2) 0.014(2) 0.000(2)
C11 0.032(3) 0.051(4) 0.040(3) -0.002(3) 0.017(3) -0.002(3)

loop_
_atom_type_symbol
_atom_type_description
_atom_type_scat_dispersion_real
_atom_type_scat_dispersion_imag
_atom_type_scat_source
C C 0.0033 0.0016 'International Tables Vol C Tables 4.2.6.8 and 6.1.1.4'
H H 0.0000 0.0000 'International Tables Vol C Tables 4.2.6.8 and 6.1.1.4'
O O 0.0106 0.0060 'International Tables Vol C Tables 4.2.6.8 and 6.1.1.4'
F F 0.0171 0.0103 'International Tables Vol C Tables 4.2.6.8 and 6.1.1.4'
Ag Ag -0.8971 1.1015 'International Tables Vol C Tables 4.2.6.8 and 6.1.1.4'

loop_
_geom_angle_atom_site_label_1
_geom_angle_atom_site_label_2
_geom_angle_atom_site_label_3
_geom_angle
_geom_angle_site_symmetry_1
_geom_angle_site_symmetry_3
_geom_angle_publ_flag
O4 Ag1 O1 141.74(13) . 5_565 ?
O4 Ag1 O5 66.46(13) . . y
O1 Ag1 O5 138.38(13) 5_565 . ?
O4 Ag1 O1 102.88(13) . . y
O1 Ag1 O1 110.41(10) 5_565 . ?
O5 Ag1 O1 77.43(13) . . y
O4 Ag1 O2 100.71(13) . . y
O1 Ag1 O2 77.25(12) 5_565 . ?
O5 Ag1 O2 137.33(13) . . y
O1 Ag1 O2 65.70(12) . . y
O4 Ag1 O2 142.46(13) . 5_565 ?
O1 Ag1 O2 66.43(12) 5_565 5_565 ?
O5 Ag1 O2 76.93(13) . 5_565 ?
O1 Ag1 O2 75.93(12) . 5_565 ?
O2 Ag1 O2 112.06(9) . 5_565 ?
O4 Ag1 O3 65.59(13) . . y
O1 Ag1 O3 77.04(13) 5_565 . ?
O5 Ag1 O3 125.42(13) . . y
O1 Ag1 O3 137.79(12) . . y
O2 Ag1 O3 76.46(13) . . y
O2 Ag1 O3 138.54(12) 5_565 . ?
O4 Ag1 Ag1 151.29(10) . 5_565 ?
O1 Ag1 Ag1 56.24(10) 5_565 5_565 ?
O5 Ag1 Ag1 116.98(9) . 5_565 ?
O1 Ag1 Ag1 54.17(9) . 5_565 ?
O2 Ag1 Ag1 56.22(9) . 5_565 ?
O2 Ag1 Ag1 55.84(9) 5_565 5_565 ?
O3 Ag1 Ag1 117.59(9) . 5_565 ?
C10 O1 Ag1 124.2(3) . 5_565 ?
C10 O1 Ag1 119.8(3) . . ?
Ag1 O1 Ag1 69.59(10) 5_565 . y
C8 O2 Ag1 120.4(3) . . ?
C2 O3 C1 110.8(5) . . ?
C2 O3 Ag1 107.6(3) . . ?
C1 O3 Ag1 120.3(4) . . ?
C3 O4 C4 110.5(5) . . ?
C3 O4 Ag1 117.5(3) . . ?
C4 O4 Ag1 115.8(3) . . ?
C5 O5 C6 111.8(5) . . ?
C5 O5 Ag1 110.7(3) . . ?
C6 O5 Ag1 123.8(4) . . ?
O3 C2 C3 108.6(5) . . ?
O4 C3 C2 108.6(5) . . ?
O4 C4 C5 108.5(5) . . ?
O5 C5 C4 109.2(5) . . ?
F5' C7 F5" 42.5(10) . . ?
F5' C7 F4 120.2(9) . . ?
F5" C7 F4 86.8(11) . . ?
F5' C7 F6' 109.0(11) . . ?
F5" C7 F6' 128.6(10) . . ?
F4 C7 F6' 75.4(10) . . ?
F5' C7 F4" 130.2(10) . . ?
F5" C7 F4" 114.7(11) . . ?
F4 C7 F4" 34.2(7) . . ?
F6' C7 F4" 42.6(8) . . ?
F5' C7 F6 83.5(11) . . ?
F5" C7 F6 120.1(10) . . ?
F4 C7 F6 108.2(10) . . ?
F6' C7 F6 34.4(7) . . ?
F4" C7 F6 77.0(9) . . ?
F5' C7 F6" 63.3(11) . . ?
F5" C7 F6" 104.0(11) . . ?
F4 C7 F6" 126.2(10) . . ?
F6' C7 F6" 56.6(9) . . ?
F4" C7 F6" 98.3(10) . . ?
F6 C7 F6" 22.7(7) . . ?
F5' C7 F5 21.6(7) . . ?
F5" C7 F5 24.1(8) . . ?
F4 C7 F5 110.1(9) . . ?
F6' C7 F5 127.3(9) . . ?
F4" C7 F5 133.2(8) . . ?
F6 C7 F5 105.0(10) . . ?
F6" C7 F5 84.8(9) . . ?
F5' C7 F4' 103.8(10) . . ?
F5" C7 F4' 63.2(10) . . ?
F4 C7 F4' 28.8(6) . . ?
F6' C7 F4' 103.2(10) . . ?
F4" C7 F4' 63.0(8) . . ?
F6 C7 F4' 133.2(9) . . ?
F6" C7 F4' 143.9(8) . . ?
F5 C7 F4' 87.3(9) . . ?
F5' C7 C8 116.9(8) . . ?
F5" C7 C8 116.3(8) . . ?
F4 C7 C8 113.1(6) . . ?
F6' C7 C8 115.1(7) . . ?
F4" C7 C8 112.8(7) . . ?
F6 C7 C8 110.0(6) . . ?
F6" C7 C8 108.4(6) . . ?
F5 C7 C8 110.2(6) . . ?
F4' C7 C8 107.4(6) . . ?
O2 C8 C9 128.4(5) . . ?
O2 C8 C7 114.8(5) . . ?
C9 C8 C7 116.8(5) . . ?
C10 C9 C8 120.7(5) . . ?
O1 C10 C9 129.3(5) . . ?
O1 C10 C11 114.3(4) . . ?
C9 C10 C11 116.4(5) . . ?
F2' C11 F3" 131.4(11) . . ?
F2' C11 F1' 104.8(12) . . ?
F3" C11 F1' 65.9(11) . . ?
F2' C11 F2" 36.7(10) . . ?
F3" C11 F2" 112.3(12) . . ?
F1' C11 F2" 130.9(10) . . ?
F2' C11 F3 121.3(10) . . ?
F3" C11 F3 23.7(7) . . ?
F1' C11 F3 88.5(11) . . ?
F2" C11 F3 92.7(11) . . ?
F2' C11 F1" 67.2(12) . . ?
F3" C11 F1" 100.8(11) . . ?
F1' C11 F1" 39.9(10) . . ?
F2" C11 F1" 100.8(12) . . ?
F3 C11 F1" 119.0(10) . . ?
F2' C11 F3' 105.1(12) . . ?
F3" C11 F3' 47.8(9) . . ?
F1' C11 F3' 110.9(11) . . ?
F2" C11 F3' 71.4(12) . . ?
F3 C11 F3' 24.1(7) . . ?
F1" C11 F3' 132.9(10) . . ?
F2' C11 F2 19.0(9) . . ?
F3" C11 F2 127.4(10) . . ?
F1' C11 F2 122.0(10) . . ?
F2" C11 F2 19.0(9) . . ?
F3 C11 F2 110.4(10) . . ?
F1" C11 F2 86.0(11) . . ?
F3' C11 F2 90.2(11) . . ?
F2' C11 F1 87.5(12) . . ?
F3" C11 F1 85.4(11) . . ?
F1' C11 F1 20.4(8) . . ?
F2" C11 F1 119.5(11) . . ?
F3 C11 F1 107.0(10) . . ?
F1" C11 F1 20.5(8) . . ?
F3' C11 F1 127.2(10) . . ?
F2 C11 F1 106.1(11) . . ?
F2' C11 C10 112.5(8) . . ?
F3" C11 C10 115.0(7) . . ?
F1' C11 C10 111.7(7) . . ?
F2" C11 C10 112.2(8) . . ?
F3 C11 C10 114.4(6) . . ?
F1" C11 C10 114.2(7) . . ?
F3' C11 C10 111.4(7) . . ?
F2 C11 C10 108.7(6) . . ?
F1 C11 C10 109.9(6) . . ?

loop_
_geom_bond_atom_site_label_1
_geom_bond_atom_site_label_2
_geom_bond_distance
_geom_bond_site_symmetry_2
_geom_bond_publ_flag
Ag1 O4 2.486(4) . y
Ag1 O1 2.528(4) 5_565 y
Ag1 O5 2.579(4) . y
Ag1 O1 2.593(4) . y
Ag1 O2 2.609(4) . y
Ag1 O2 2.621(4) 5_565 y
Ag1 O3 2.657(4) . y
Ag1 Ag1 2.9226(10) 5_565 y
O1 C10 1.248(6) . ?
O1 Ag1 2.528(4) 5_565 ?
O2 C8 1.252(7) . ?
O3 C2 1.412(7) . ?
O3 C1 1.436(8) . ?
O4 C3 1.431(7) . ?
O4 C4 1.443(7) . ?
O5 C5 1.418(7) . ?
O5 C6 1.430(7) . ?
C2 C3 1.496(9) . ?
C4 C5 1.485(9) . ?
C7 F5' 1.288(11) . ?
C7 F5" 1.296(11) . ?
C7 F4 1.298(10) . ?
C7 F6' 1.304(10) . ?
C7 F4" 1.332(11) . ?
C7 F6 1.373(10) . ?
C7 F6" 1.391(11) . ?
C7 F5 1.394(9) . ?
C7 F4' 1.409(10) . ?
C7 C8 1.543(8) . ?
C8 C9 1.398(8) . ?
C9 C10 1.387(8) . ?
C10 C11 1.543(8) . ?
C11 F2' 1.309(12) . ?
C11 F3" 1.317(11) . ?
C11 F1' 1.319(11) . ?
C11 F2" 1.324(12) . ?
C11 F3 1.337(9) . ?
C11 F1" 1.346(11) . ?
C11 F3' 1.364(11) . ?
C11 F2 1.366(10) . ?
C11 F1 1.380(10) . ?

loop_
_geom_torsion_atom_site_label_1
_geom_torsion_atom_site_label_2
_geom_torsion_atom_site_label_3
_geom_torsion_atom_site_label_4
_geom_torsion
_geom_torsion_site_symmetry_1
_geom_torsion_site_symmetry_2
_geom_torsion_site_symmetry_3
_geom_torsion_site_symmetry_4
_geom_torsion_publ_flag
O4 Ag1 O1 C10 42.2(4) . . . . ?
O1 Ag1 O1 C10 -118.6(4) 5_565 . . . ?
O5 Ag1 O1 C10 104.2(4) . . . . ?
O2 Ag1 O1 C10 -53.8(4) . . . . ?
O2 Ag1 O1 C10 -176.4(4) 5_565 . . . ?
O3 Ag1 O1 C10 -25.5(5) . . . . ?
Ag1 Ag1 O1 C10 -118.6(4) 5_565 . . . ?
O4 Ag1 O1 Ag1 160.84(10) . . . 5_565 ?
O1 Ag1 O1 Ag1 0.0 5_565 . . 5_565 ?
O5 Ag1 O1 Ag1 -137.24(12) . . . 5_565 ?
O2 Ag1 O1 Ag1 64.76(11) . . . 5_565 ?
O2 Ag1 O1 Ag1 -57.78(10) 5_565 . . 5_565 ?
O3 Ag1 O1 Ag1 93.11(17) . . . 5_565 ?
O4 Ag1 O2 C8 -46.4(4) . . . . ?
O1 Ag1 O2 C8 172.6(4) 5_565 . . . ?
O5 Ag1 O2 C8 20.3(5) . . . . ?
O1 Ag1 O2 C8 53.0(4) . . . . ?
O2 Ag1 O2 C8 114.9(4) 5_565 . . . ?
O3 Ag1 O2 C8 -107.8(4) . . . . ?
Ag1 Ag1 O2 C8 114.9(4) 5_565 . . . ?
O4 Ag1 O3 C2 -25.2(4) . . . . ?
O1 Ag1 O3 C2 163.2(4) 5_565 . . . ?
O5 Ag1 O3 C2 -55.7(4) . . . . ?
O1 Ag1 O3 C2 57.0(4) . . . . ?
O2 Ag1 O3 C2 83.5(4) . . . . ?
O2 Ag1 O3 C2 -168.4(3) 5_565 . . . ?
Ag1 Ag1 O3 C2 123.0(3) 5_565 . . . ?
O4 Ag1 O3 C1 -153.3(5) . . . . ?
O1 Ag1 O3 C1 35.1(4) 5_565 . . . ?
O5 Ag1 O3 C1 176.2(4) . . . . ?
O1 Ag1 O3 C1 -71.1(5) . . . . ?
O2 Ag1 O3 C1 -44.7(4) . . . . ?
O2 Ag1 O3 C1 63.5(5) 5_565 . . . ?
Ag1 Ag1 O3 C1 -5.1(5) 5_565 . . . ?
O1 Ag1 O4 C3 5.4(5) 5_565 . . . ?
O5 Ag1 O4 C3 145.3(4) . . . . ?
O1 Ag1 O4 C3 -144.8(4) . . . . ?
O2 Ag1 O4 C3 -77.5(4) . . . . ?
O2 Ag1 O4 C3 131.6(4) 5_565 . . . ?
O3 Ag1 O4 C3 -7.8(4) . . . . ?
Ag1 Ag1 O4 C3 -111.1(4) 5_565 . . . ?
O1 Ag1 O4 C4 -128.3(4) 5_565 . . . ?
O5 Ag1 O4 C4 11.6(4) . . . . ?
O1 Ag1 O4 C4 81.5(4) . . . . ?
O2 Ag1 O4 C4 148.8(4) . . . . ?
O2 Ag1 O4 C4 -2.1(5) 5_565 . . . ?
O3 Ag1 O4 C4 -141.5(4) . . . . ?
Ag1 Ag1 O4 C4 115.2(4) 5_565 . . . ?
O4 Ag1 O5 C5 20.8(4) . . . . ?
O1 Ag1 O5 C5 163.9(4) 5_565 . . . ?
O1 Ag1 O5 C5 -89.4(4) . . . . ?
O2 Ag1 O5 C5 -59.2(5) . . . . ?
O2 Ag1 O5 C5 -167.7(4) 5_565 . . . ?
O3 Ag1 O5 C5 51.2(4) . . . . ?
Ag1 Ag1 O5 C5 -127.6(4) 5_565 . . . ?
O4 Ag1 O5 C6 157.7(5) . . . . ?
O1 Ag1 O5 C6 -59.3(5) 5_565 . . . ?
O1 Ag1 O5 C6 47.4(5) . . . . ?
O2 Ag1 O5 C6 77.7(5) . . . . ?
O2 Ag1 O5 C6 -30.8(5) 5_565 . . . ?
O3 Ag1 O5 C6 -172.0(4) . . . . ?
Ag1 Ag1 O5 C6 9.3(5) 5_565 . . . ?
C1 O3 C2 C3 -172.1(5) . . . . ?
Ag1 O3 C2 C3 54.5(5) . . . . ?
C4 O4 C3 C2 174.4(5) . . . . ?
Ag1 O4 C3 C2 38.4(6) . . . . ?
O3 C2 C3 O4 -63.3(6) . . . . ?
C3 O4 C4 C5 -178.1(5) . . . . ?
Ag1 O4 C4 C5 -41.3(6) . . . . ?
C6 O5 C5 C4 167.5(6) . . . . ?
Ag1 O5 C5 C4 -50.2(6) . . . . ?
O4 C4 C5 O5 61.2(7) . . . . ?
Ag1 O2 C8 C9 -40.5(8) . . . . ?
Ag1 O2 C8 C7 138.7(4) . . . . ?
F5' C7 C8 O2 133.8(11) . . . . ?
F5" C7 C8 O2 -178.3(11) . . . . ?
F4 C7 C8 O2 -80.1(10) . . . . ?
F6' C7 C8 O2 4.0(12) . . . . ?
F4" C7 C8 O2 -42.8(11) . . . . ?
F6 C7 C8 O2 41.0(10) . . . . ?
F6" C7 C8 O2 65.0(9) . . . . ?
F5 C7 C8 O2 156.2(8) . . . . ?
F4' C7 C8 O2 -110.2(8) . . . . ?
F5' C7 C8 C9 -46.9(12) . . . . ?
F5" C7 C8 C9 0.9(12) . . . . ?
F4 C7 C8 C9 99.2(10) . . . . ?
F6' C7 C8 C9 -176.7(10) . . . . ?
F4" C7 C8 C9 136.5(10) . . . . ?
F6 C7 C8 C9 -139.7(10) . . . . ?
F6" C7 C8 C9 -115.7(9) . . . . ?
F5 C7 C8 C9 -24.5(10) . . . . ?
F4' C7 C8 C9 69.1(9) . . . . ?
O2 C8 C9 C10 -3.2(10) . . . . ?
C7 C8 C9 C10 177.6(5) . . . . ?
Ag1 O1 C10 C9 -41.2(8) 5_565 . . . ?
Ag1 O1 C10 C9 43.3(8) . . . . ?
Ag1 O1 C10 C11 138.0(4) 5_565 . . . ?
Ag1 O1 C10 C11 -137.5(4) . . . . ?
C8 C9 C10 O1 1.7(10) . . . . ?
C8 C9 C10 C11 -177.5(5) . . . . ?
O1 C10 C11 F2' -52.0(12) . . . . ?
C9 C10 C11 F2' 127.3(11) . . . . ?
O1 C10 C11 F3" 138.1(11) . . . . ?
C9 C10 C11 F3" -42.6(12) . . . . ?
O1 C10 C11 F1' 65.6(10) . . . . ?
C9 C10 C11 F1' -115.1(10) . . . . ?
O1 C10 C11 F2" -91.8(11) . . . . ?
C9 C10 C11 F2" 87.5(11) . . . . ?
O1 C10 C11 F3 164.2(9) . . . . ?
C9 C10 C11 F3 -16.5(11) . . . . ?
O1 C10 C11 F1" 22.2(11) . . . . ?
C9 C10 C11 F1" -158.5(10) . . . . ?
O1 C10 C11 F3' -169.8(10) . . . . ?
C9 C10 C11 F3' 9.5(11) . . . . ?
O1 C10 C11 F2 -71.9(10) . . . . ?
C9 C10 C11 F2 107.4(10) . . . . ?
O1 C10 C11 F1 43.8(10) . . . . ?
C9 C10 C11 F1 -136.9(10) . . . . ?
